data_1506170
loop_
_publ_author_name
'Mizobe, Yuji'
'Miyata, Mikiji'
'Hisaki, Ichiro'
'Hasegawa, Yasuchika'
'Tohnai, Norimitsu'

_publ_section_title
;
 Anomalous anthracene arrangement and rare excimer emission in the solid
 state: transcription and translation of molecular information.
;
_journal_issue 19
_journal_name_full 'Organic letters'
_journal_page_first 4295
_journal_page_last 4298
_journal_paper_doi 10.1021/ol0616440
_journal_volume 8
_journal_year 2006
_chemical_formula_sum 'C13 H20 N O2.5 S1.5'
_chemical_formula_weight 278.40
_space_group_IT_number 2
_symmetry_cell_setting triclinic
_symmetry_Int_Tables_number 2
_symmetry_space_group_name_Hall '-P 1'
_symmetry_space_group_name_H-M 'P -1'
_cell_angle_alpha 74.48(1)
_cell_angle_beta 78.50(1)
_cell_angle_gamma 75.38(1)
_cell_formula_units_Z 2
_cell_length_a 5.6042(9)
_cell_length_b 10.207(1)
_cell_length_c 14.106(2)
_cell_measurement_reflns_used 7602
_cell_measurement_temperature 213.2
_cell_measurement_theta_max 68.3
_cell_measurement_theta_min 3.3
_cell_volume 744.74(18)
_computing_cell_refinement PROCESS-AUTO
_computing_data_collection PROCESS-AUTO
_computing_data_reduction 'teXsan Ver. 1.10'
_computing_publication_material 'teXsan Ver. 1.10'
_computing_structure_refinement 'teXsan Ver. 1.10'
_computing_structure_solution SIR92
_diffrn_measured_fraction_theta_full 0.9340
_diffrn_measured_fraction_theta_max 0.9340
_diffrn_measurement_device_type 'Rigaku RAXIS-RAPID Imaging Plate'
_diffrn_measurement_method \w
_diffrn_radiation_type 'Cu K\a'
_diffrn_radiation_wavelength 1.5419
_diffrn_reflns_av_R_equivalents 0.071
_diffrn_reflns_limit_h_max 6
_diffrn_reflns_limit_h_min 0
_diffrn_reflns_limit_k_max 12
_diffrn_reflns_limit_k_min -11
_diffrn_reflns_limit_l_max 16
_diffrn_reflns_limit_l_min -15
_diffrn_reflns_number 8268
_diffrn_reflns_theta_full 68.21
_diffrn_reflns_theta_max 68.21
_exptl_absorpt_coefficient_mu 2.570
_exptl_absorpt_correction_T_max 0.753
_exptl_absorpt_correction_T_min 0.523
_exptl_absorpt_correction_type integration
_exptl_absorpt_process_details '(Higashi, 1999)'
_exptl_crystal_colour colorless
_exptl_crystal_density_diffrn 1.241
_exptl_crystal_density_method 'not measured'
_exptl_crystal_description block
_exptl_crystal_size_max 0.300
_exptl_crystal_size_mid 0.200
_exptl_crystal_size_min 0.100
_refine_diff_density_max 2.31
_refine_diff_density_min -1.37
_refine_ls_extinction_method none
_refine_ls_goodness_of_fit_ref 2.733
_refine_ls_hydrogen_treatment noref
_refine_ls_number_parameters 172
_refine_ls_number_reflns 2366
_refine_ls_R_factor_gt 0.1318
_refine_ls_shift/su_max 0.0019
_refine_ls_structure_factor_coef Fsqd
_refine_ls_weighting_details 'w = 1/[\s^2^(Fo^2^) + (0.05000(Max(Fo^2^,0) + 2Fc^2^)/3)^2^]'
_refine_ls_weighting_scheme calc
_refine_ls_wR_factor_ref 0.3250
_reflns_number_gt 1730
_reflns_number_total 2534
_reflns_threshold_expression F^2^>2.0\s(F^2^)
_cod_data_source_file ol0616440si20060803_013924.cif
_cod_data_source_block secBu_thiox2_
_cod_original_cell_volume 744.7(2)
_cod_original_sg_symbol_H-M 'P -1         '
_cod_original_formula_sum 'C13 H20 N O2.50 S1.50 '
_cod_database_code 1506170

loop_
_symmetry_equiv_pos_as_xyz
x,y,z
-x,-y,-z

loop_
_atom_site_label
_atom_site_type_symbol
_atom_site_fract_x
_atom_site_fract_y
_atom_site_fract_z
_atom_site_U_iso_or_equiv
_atom_site_adp_type
_atom_site_occupancy
_atom_site_calc_flag
S(1) S -0.0274(3) -0.3348(2) 1.3711(1) 0.0592(6) Uani 1.00 d
O(1) O 0.178(1) -0.4434(7) 1.3777(5) 0.094(2) Uani 1.00 d
O(2) O -0.037(1) -0.2550(8) 1.4519(5) 0.091(2) Uani 1.00 d
O(3) O -0.270(1) -0.3563(7) 1.3792(5) 0.086(2) Uani 1.00 d
O(4) O 0.387(2) -0.6346(9) 1.0587(8) 0.132(4) Uani 1.00 d
N(1) N -0.375(1) 0.3649(6) 1.4389(5) 0.056(2) Uani 1.00 d
C(1) C -0.096(1) -0.1970(7) 1.1799(6) 0.050(2) Uani 1.00 d
C(2) C 0.030(1) -0.2125(7) 1.2577(5) 0.045(2) Uani 1.00 d
C(3) C 0.210(1) -0.1351(8) 1.2475(5) 0.051(2) Uani 1.00 d
C(4) C 0.257(1) -0.0369(8) 1.1630(5) 0.052(2) Uani 1.00 d
C(5) C 0.173(1) 0.0789(7) 0.9913(5) 0.048(2) Uani 1.00 d
C(6) C 0.129(1) -0.0178(7) 1.0800(5) 0.044(2) Uani 1.00 d
C(7) C 0.051(1) 0.0966(7) 0.9114(5) 0.040(2) Uani 1.00 d
C(8) C -0.353(2) 0.282(2) 1.365(1) 0.113(5) Uani 1.00 d
C(9) C -0.131(3) 0.314(2) 1.286(1) 0.136(6) Uani 1.00 d
C(10) C -0.381(4) 0.157(2) 1.400(2) 0.175(9) Uani 1.00 d
C(11) C -0.416(3) 0.083(2) 1.318(2) 0.162(8) Uani 1.00 d
C(12) C 0.314(3) -0.496(2) 1.085(1) 0.161(7) Uani 1.00 d
C(13) C 0.533(3) -0.410(1) 1.058(1) 0.120(5) Uani 1.00 d
H(1) H -0.2208 -0.2502 1.1872 0.0589 Uiso 1.00 calc
H(2) H 0.3068 -0.1534 1.3004 0.0616 Uiso 1.00 calc
H(3) H 0.3728 0.0194 1.1589 0.0633 Uiso 1.00 calc
H(4) H 0.2929 0.1340 0.9862 0.0565 Uiso 1.00 calc
H(5) H -0.4985 0.3212 1.3360 0.1421 Uiso 1.00 calc
H(6) H 0.0188 0.2932 1.3127 0.1596 Uiso 1.00 calc
H(7) H -0.1652 0.4120 1.2533 0.1596 Uiso 1.00 calc
H(8) H -0.1091 0.2632 1.2352 0.1596 Uiso 1.00 calc
H(9) H -0.5115 0.1438 1.4543 0.1849 Uiso 1.00 calc
H(10) H -0.2258 0.0961 1.4278 0.1849 Uiso 1.00 calc
H(11) H -0.2818 0.0859 1.2667 0.1871 Uiso 1.00 calc
H(12) H -0.4308 -0.0117 1.3468 0.1871 Uiso 1.00 calc
H(13) H -0.5676 0.1333 1.2934 0.1871 Uiso 1.00 calc
H(14) H 0.2379 -0.5009 1.1521 0.1844 Uiso 1.00 calc
H(15) H 0.1752 -0.4334 1.0452 0.1844 Uiso 1.00 calc
H(16) H 0.6589 -0.4642 1.0982 0.1419 Uiso 1.00 calc
H(17) H 0.4734 -0.3219 1.0777 0.1419 Uiso 1.00 calc

loop_
_atom_site_aniso_label
_atom_site_aniso_U_11
_atom_site_aniso_U_22
_atom_site_aniso_U_33
_atom_site_aniso_U_12
_atom_site_aniso_U_13
_atom_site_aniso_U_23
S(1) 0.039(1) 0.072(1) 0.052(1) -0.0214(9) -0.0120(7) 0.0225(9)
O(1) 0.070(4) 0.077(4) 0.093(5) 0.002(3) 0.005(4) 0.021(4)
O(2) 0.123(6) 0.099(5) 0.058(4) -0.040(4) -0.012(4) -0.012(4)
O(3) 0.053(3) 0.099(5) 0.082(4) -0.032(3) -0.008(3) 0.032(4)
O(4) 0.162(8) 0.093(6) 0.158(9) -0.066(6) 0.033(7) -0.062(6)
N(1) 0.071(4) 0.050(4) 0.048(3) -0.013(3) 0.000(3) -0.017(3)
C(1) 0.040(4) 0.049(4) 0.054(4) -0.019(3) -0.014(3) 0.013(3)
C(2) 0.025(3) 0.053(4) 0.047(4) -0.012(3) 0.001(3) 0.007(3)
C(3) 0.051(4) 0.060(4) 0.045(4) -0.022(4) -0.014(3) 0.000(3)
C(4) 0.055(4) 0.066(5) 0.041(4) -0.036(4) -0.016(3) 0.005(3)
C(5) 0.042(4) 0.048(4) 0.049(4) -0.024(3) -0.007(3) 0.009(3)
C(6) 0.040(4) 0.046(4) 0.044(4) -0.016(3) -0.008(3) 0.000(3)
C(7) 0.034(3) 0.039(3) 0.041(3) -0.015(3) -0.004(3) 0.008(3)
C(8) 0.072(7) 0.13(1) 0.16(1) -0.026(7) -0.001(7) -0.08(1)
C(9) 0.15(1) 0.17(1) 0.087(9) -0.04(1) 0.028(9) -0.057(10)
C(10) 0.18(2) 0.17(2) 0.20(2) -0.08(1) 0.06(1) -0.12(2)
C(11) 0.17(1) 0.12(1) 0.24(2) -0.01(1) -0.06(1) -0.11(1)
C(12) 0.13(1) 0.19(2) 0.17(2) -0.06(1) 0.05(1) -0.06(1)
C(13) 0.21(1) 0.077(7) 0.113(10) -0.058(9) -0.066(10) -0.024(7)

loop_
_atom_type_symbol
_atom_type_description
_atom_type_scat_dispersion_real
_atom_type_scat_dispersion_imag
_atom_type_scat_source
C C 0.018 0.009
;International Tables for Crystallography
(1992, Vol. C, Tables 4.2.6.8 and 6.1.1.1)
;
H H 0.000 0.000
;International Tables for Crystallography
(1992, Vol. C, Table 6.1.1.2)
;
O O 0.049 0.032
;International Tables for Crystallography
(1992, Vol. C, Tables 4.2.6.8 and 6.1.1.1)
;
N N 0.031 0.018
;International Tables for Crystallography
(1992, Vol. C, Tables 4.2.6.8 and 6.1.1.1)
;
S S 0.333 0.557
;International Tables for Crystallography
(1992, Vol. C, Tables 4.2.6.8 and 6.1.1.1)
;

loop_
_geom_angle_atom_site_label_1
_geom_angle_atom_site_label_2
_geom_angle_atom_site_label_3
_geom_angle
_geom_angle_site_symmetry_2
_geom_angle_site_symmetry_3
_geom_angle_publ_flag
O(1) S(1) O(2) 108.0(5) 1_555 1_555 yes
O(1) S(1) O(3) 122.1(5) 1_555 1_555 yes
O(1) S(1) C(2) 107.8(3) 1_555 1_555 yes
O(2) S(1) O(3) 106.0(4) 1_555 1_555 yes
O(2) S(1) C(2) 103.7(4) 1_555 1_555 yes
O(3) S(1) C(2) 107.8(3) 1_555 1_555 yes
C(12) O(4) C(13) 101(1) 1_555 2_647 yes
C(2) C(1) C(7) 120.4(6) 1_555 2_557 yes
S(1) C(2) C(1) 120.6(5) 1_555 1_555 yes
S(1) C(2) C(3) 119.0(5) 1_555 1_555 yes
C(1) C(2) C(3) 120.3(6) 1_555 1_555 yes
C(2) C(3) C(4) 121.4(6) 1_555 1_555 yes
C(3) C(4) C(6) 119.7(6) 1_555 1_555 yes
C(6) C(5) C(7) 122.1(6) 1_555 1_555 yes
C(4) C(6) C(5) 122.1(6) 1_555 1_555 yes
C(4) C(6) C(7) 119.4(6) 1_555 2_557 yes
C(5) C(6) C(7) 118.4(6) 1_555 2_557 yes
C(1) C(7)* C(5)* 121.9(6) 2_557 1_555 yes
C(1) C(7)* C(6) 118.5(6) 2_557 2_557 yes
C(5) C(7) C(6) 119.5(6) 1_555 2_557 yes
N(1) C(8) C(9) 107(1) 1_555 1_555 yes
N(1) C(8) C(10) 116(1) 1_555 1_555 yes
C(9) C(8) C(10) 120(1) 1_555 1_555 yes
C(8) C(10) C(11) 113(2) 1_555 1_555 yes
O(4) C(12) C(13) 114(1) 1_555 1_555 yes
O(4) C(13)* C(12)* 111(1) 2_647 1_555 yes

loop_
_geom_bond_atom_site_label_1
_geom_bond_atom_site_label_2
_geom_bond_distance
_geom_bond_site_symmetry_2
_geom_bond_publ_flag
S(1) O(1) 1.380(6) . yes
S(1) O(2) 1.555(7) . yes
S(1) O(3) 1.410(6) . yes
S(1) C(2) 1.773(7) . yes
O(4) C(12) 1.50(2) . yes
O(4) C(13) 1.59(2) 2_647 yes
N(1) C(8) 1.48(1) . yes
C(1) C(2) 1.37(1) . yes
C(1) C(7) 1.438(9) 2_557 yes
C(2) C(3) 1.399(9) . yes
C(3) C(4) 1.365(9) . yes
C(4) C(6) 1.435(10) . yes
C(5) C(6) 1.392(9) . yes
C(5) C(7) 1.380(10) . yes
C(6) C(7) 1.414(9) 2_557 yes
C(8) C(9) 1.54(2) . yes
C(8) C(10) 1.27(2) . yes
C(10) C(11) 1.61(3) . yes
C(12) C(13) 1.61(2) . yes

loop_
_geom_contact_atom_site_label_1
_geom_contact_atom_site_label_2
_geom_contact_distance
_geom_contact_site_symmetry_2
O(1) N(1) 2.887(9) 1_645
O(1) C(8) 3.34(1) 1_645
O(1) N(1) 3.35(1) 2_558
O(1) O(3) 3.432(10) 1_655
O(1) O(2) 3.521(9) 2_548
O(1) O(3) 3.553(9) 2_548
O(2) N(1) 2.853(10) 2_558
O(2) C(10) 3.57(2) 2_458
O(3) N(1) 2.912(8) 2_458
O(3) N(1) 2.918(9) 1_545
N(1) N(1) 3.49(1) 2_468
C(2) C(11) 3.58(2) .
C(4) C(5) 3.49(1) 2_657

loop_
_geom_torsion_atom_site_label_1
_geom_torsion_atom_site_label_2
_geom_torsion_atom_site_label_3
_geom_torsion_atom_site_label_4
_geom_torsion
_geom_torsion_site_symmetry_1
_geom_torsion_site_symmetry_2
_geom_torsion_site_symmetry_3
_geom_torsion_site_symmetry_4
_geom_torsion_publ_flag
S(1) C(2) C(1) C(7) 179.2(5) 1_555 1_555 1_555 2_557 yes
S(1) C(2) C(3) C(4) -178.1(6) 1_555 1_555 1_555 1_555 yes
O(1) S(1) C(2) C(1) 108.2(7) 1_555 1_555 1_555 1_555 yes
O(1) S(1) C(2) C(3) -69.7(7) 1_555 1_555 1_555 1_555 yes
O(2) S(1) C(2) C(1) -137.5(6) 1_555 1_555 1_555 1_555 yes
O(2) S(1) C(2) C(3) 44.6(7) 1_555 1_555 1_555 1_555 yes
O(3) S(1) C(2) C(1) -25.3(8) 1_555 1_555 1_555 1_555 yes
O(3) S(1) C(2) C(3) 156.8(6) 1_555 1_555 1_555 1_555 yes
N(1) C(8) C(10) C(11) 166(1) 1_555 1_555 1_555 1_555 yes
C(1) C(2) C(3) C(4) 3(1) 1_555 1_555 1_555 1_555 yes
C(1) C(7) C(5) C(6) -179.7(7) 1_555 2_557 2_557 2_557 yes
C(1) C(7) C(6) C(4) -1(1) 1_555 2_557 1_555 1_555 yes
C(1) C(7) C(6) C(5) 179.7(7) 1_555 2_557 1_555 1_555 yes
C(2) C(1) C(7) C(5) 179.5(7) 1_555 1_555 2_557 2_557 yes
C(2) C(1) C(7) C(6) 1(1) 1_555 1_555 2_557 1_555 yes
C(2) C(3) C(4) C(6) -3(1) 1_555 1_555 1_555 1_555 yes
C(3) C(2) C(1) C(7) -2(1) 1_555 1_555 1_555 2_557 yes
C(3) C(4) C(6) C(5) -178.8(8) 1_555 1_555 1_555 1_555 yes
C(3) C(4) C(6) C(7) 3(1) 1_555 1_555 1_555 2_557 yes
C(4) C(6) C(5) C(7) 179.6(7) 1_555 1_555 1_555 1_555 yes
C(4) C(6) C(7) C(5) -179.6(7) 1_555 1_555 2_557 2_557 yes
C(9) C(8) C(10) C(11) -61(2) 1_555 1_555 1_555 1_555 yes
